data_4317452
loop_
_publ_author_name
'Ajay Kayal'
'Sonny C. Lee'

_publ_contact_author_address
;
Department of Chemistry
Princeton University
Princeton
NJ 08544
USA
;
_publ_contact_author_email sclee@chemvax.princeton.edu
_publ_contact_author_fax '1 609 258 6746'
_publ_contact_author_name 'Sonny C. Lee'
_publ_contact_author_phone '1 609 258 3879'
_publ_section_title
;
 3,3'-Bis(triphenylsilyl)biphenoxide as a Sterically Hindered Ligand on
 Fe(II), Fe(III), and Cr(II)
;
_journal_name_full 'Inorganic Chemistry'
_journal_page_first 321
_journal_page_last 330
_journal_paper_doi 10.1021/ic010909y
_journal_volume 41
_journal_year 2002
_chemical_formula_sum 'C56 H52 Fe O4 Si2'
_chemical_formula_weight 901.01
_chemical_name_systematic
;
  ?
;
_space_group_IT_number 14
_symmetry_cell_setting monoclinic
_symmetry_space_group_name_Hall '-P 2yn'
_symmetry_space_group_name_H-M 'P 1 21/n 1'
_atom_sites_solution_hydrogens geom
_atom_sites_solution_primary direct
_atom_sites_solution_secondary difmap
_audit_creation_method SHELXL
_cell_angle_alpha 90.00
_cell_angle_beta 92.939(2)
_cell_angle_gamma 90.00
_cell_formula_units_Z 4
_cell_length_a 13.8422(6)
_cell_length_b 14.6838(7)
_cell_length_c 22.3321(6)
_cell_measurement_reflns_used 21343
_cell_measurement_temperature 130(2)
_cell_measurement_theta_max 25.00
_cell_measurement_theta_min 1.66
_cell_volume 4533.2(3)
_computing_cell_refinement DENZO-SMN
_computing_data_collection 'NONIUS COLLECT'
_computing_data_reduction DENZO-SMN
_computing_molecular_graphics 'Siemens SHELXTL'
_computing_publication_material 'Siemens SHELXTL'
_computing_structure_refinement 'Siemens SHELXTL'
_computing_structure_solution 'Siemens SHELXTL'
_diffrn_ambient_temperature 130(2)
_diffrn_measurement_device 'Nonius KappaCCD'
_diffrn_measurement_method '\w scans'
_diffrn_radiation_monochromator graphite
_diffrn_radiation_source 'fine-focus sealed tube'
_diffrn_radiation_type 'Mo K\a'
_diffrn_radiation_wavelength 0.71073
_diffrn_reflns_av_R_equivalents 0.0610
_diffrn_reflns_av_sigmaI/netI 0.0799
_diffrn_reflns_limit_h_max 16
_diffrn_reflns_limit_h_min 0
_diffrn_reflns_limit_k_max 17
_diffrn_reflns_limit_k_min 0
_diffrn_reflns_limit_l_max 26
_diffrn_reflns_limit_l_min -26
_diffrn_reflns_number 21343
_diffrn_reflns_theta_max 25.00
_diffrn_reflns_theta_min 1.66
_diffrn_standards_number none
_exptl_absorpt_coefficient_mu 0.434
_exptl_absorpt_correction_type none
_exptl_crystal_colour 'light blue-green'
_exptl_crystal_density_diffrn 1.320
_exptl_crystal_density_meas ?
_exptl_crystal_description plate
_exptl_crystal_F_000 1896
_exptl_crystal_size_max 0.38
_exptl_crystal_size_mid 0.13
_exptl_crystal_size_min 0.08
_refine_diff_density_max 0.416
_refine_diff_density_min -0.346
_refine_diff_density_rms 0.070
_refine_ls_extinction_method none
_refine_ls_goodness_of_fit_all 1.020
_refine_ls_goodness_of_fit_obs 1.092
_refine_ls_hydrogen_treatment constr
_refine_ls_matrix_type full
_refine_ls_number_parameters 568
_refine_ls_number_reflns 7969
_refine_ls_number_restraints 0
_refine_ls_restrained_S_all 1.020
_refine_ls_restrained_S_obs 1.092
_refine_ls_R_factor_all 0.0976
_refine_ls_R_factor_obs 0.0512
_refine_ls_shift/esd_max 0.000
_refine_ls_shift/esd_mean 0.000
_refine_ls_structure_factor_coef Fsqd
_refine_ls_weighting_details 'w=1/[\s^2^(Fo^2^)+(0.0595P)^2^+1.0102P] where P=(Fo^2^+2Fc^2^)/3'
_refine_ls_weighting_scheme calc
_refine_ls_wR_factor_all 0.1297
_refine_ls_wR_factor_obs 0.1105
_reflns_number_observed 5224
_reflns_number_total 7969
_reflns_observed_criterion I>2\s(I)
_cod_data_source_file ic010909y_7.cif
_cod_data_source_block 8
_cod_depositor_comments
;
The following automatic conversions were performed:

'_symmetry_cell_setting' value 'Monoclinic' changed to 'monoclinic'
according to the built-in table from CIF Core dictionary named
'cif_core.dic' version 2.4.1 from 2010-06-29.

Automatic conversion script
Id: cif_fix_values 1646 2011-03-28 12:23:43Z adriana 

The following automatic conversions were performed:

'_exptl_crystal_density_meas' value 'not measured' was changed to '?'
- the value is perceived as not measured.

Automatic conversion script
Id: cif_fix_values 3008 2015-01-20 13:52:24Z robertas 

The following automatic conversions were performed:

'_refine_ls_weighting_scheme' value 'calc
w=1/[\s^2^(Fo^2^)+(0.0595P)^2^+1.0102P] where P=(Fo^2^+2Fc^2^)/3' was
changed to 'calc'. New tag '_refine_ls_weighting_details' was
created. The value of the new tag was set to
'w=1/[\s^2^(Fo^2^)+(0.0595P)^2^+1.0102P] where P=(Fo^2^+2Fc^2^)/3'.

Automatic conversion script
Id: cif_fix_values 3143 2015-03-26 13:38:13Z robertas 
;
_cod_original_sg_symbol_H-M 'P 21/n'
_cod_database_code 4317452

loop_
_symmetry_equiv_pos_as_xyz
'x, y, z'
'-x+1/2, y+1/2, -z+1/2'
'-x, -y, -z'
'x-1/2, -y-1/2, z-1/2'

loop_
_atom_site_aniso_label
_atom_site_aniso_U_11
_atom_site_aniso_U_22
_atom_site_aniso_U_33
_atom_site_aniso_U_23
_atom_site_aniso_U_13
_atom_site_aniso_U_12
Fe1 0.0207(3) 0.0202(3) 0.0238(3) -0.0004(2) -0.0023(2) -0.0002(2)
Si1 0.0179(5) 0.0217(6) 0.0173(4) -0.0016(4) 0.0003(3) 0.0006(4)
Si2 0.0190(5) 0.0255(6) 0.0164(4) -0.0004(4) 0.0000(3) 0.0013(4)
O1 0.0193(12) 0.0227(14) 0.0216(11) -0.0041(10) -0.0013(9) 0.0017(10)
O2 0.0201(12) 0.0184(14) 0.0231(11) 0.0037(10) -0.0030(9) -0.0011(10)
O3 0.0280(13) 0.031(2) 0.0216(11) -0.0028(11) -0.0019(9) -0.0094(11)
O4 0.0280(13) 0.0214(14) 0.0303(12) 0.0031(11) 0.0088(9) 0.0005(11)
C11 0.017(2) 0.023(2) 0.019(2) -0.0033(15) 0.0016(12) -0.0055(15)
C12 0.015(2) 0.021(2) 0.022(2) -0.001(2) 0.0043(12) -0.0041(15)
C13 0.013(2) 0.017(2) 0.0179(15) -0.0024(14) 0.0012(12) -0.0033(14)
C14 0.016(2) 0.026(2) 0.017(2) -0.002(2) 0.0016(12) -0.003(2)
C15 0.027(2) 0.021(2) 0.022(2) -0.006(2) 0.0009(13) 0.001(2)
C16 0.022(2) 0.021(2) 0.025(2) 0.002(2) -0.0004(13) -0.001(2)
C21 0.022(2) 0.020(2) 0.021(2) -0.0017(15) 0.0004(13) 0.003(2)
C22 0.017(2) 0.021(2) 0.021(2) -0.0009(15) 0.0031(13) 0.0043(15)
C23 0.019(2) 0.024(2) 0.017(2) -0.0048(15) 0.0022(12) 0.004(2)
C24 0.023(2) 0.027(2) 0.018(2) 0.001(2) -0.0003(13) 0.002(2)
C25 0.030(2) 0.028(2) 0.023(2) 0.001(2) 0.0048(14) 0.000(2)
C26 0.025(2) 0.024(2) 0.026(2) -0.003(2) 0.0002(13) -0.002(2)
C31 0.020(2) 0.020(2) 0.021(2) 0.0012(15) 0.0026(13) 0.0025(15)
C32 0.024(2) 0.041(2) 0.022(2) 0.001(2) 0.0002(13) 0.007(2)
C33 0.033(2) 0.050(3) 0.023(2) 0.006(2) 0.0069(15) 0.011(2)
C34 0.019(2) 0.036(2) 0.039(2) 0.007(2) 0.0101(15) 0.004(2)
C35 0.017(2) 0.035(2) 0.041(2) -0.004(2) -0.0019(15) 0.000(2)
C36 0.022(2) 0.032(2) 0.031(2) -0.008(2) -0.0001(14) 0.003(2)
C41 0.012(2) 0.026(2) 0.022(2) -0.001(2) 0.0007(12) 0.0042(15)
C42 0.019(2) 0.024(2) 0.025(2) 0.002(2) 0.0002(13) 0.006(2)
C43 0.025(2) 0.037(2) 0.019(2) 0.005(2) 0.0008(13) 0.007(2)
C44 0.028(2) 0.040(2) 0.016(2) -0.005(2) -0.0053(14) 0.012(2)
C45 0.022(2) 0.029(2) 0.030(2) -0.013(2) -0.0056(14) 0.005(2)
C46 0.018(2) 0.035(2) 0.023(2) -0.005(2) 0.0017(13) 0.003(2)
C51 0.018(2) 0.026(2) 0.0159(15) -0.0008(15) -0.0009(12) 0.0030(15)
C52 0.024(2) 0.024(2) 0.022(2) 0.000(2) -0.0018(13) 0.004(2)
C53 0.022(2) 0.033(2) 0.022(2) -0.002(2) 0.0028(13) -0.004(2)
C54 0.034(2) 0.023(2) 0.024(2) 0.001(2) 0.0012(14) -0.004(2)
C55 0.035(2) 0.018(2) 0.029(2) 0.000(2) 0.0026(15) 0.006(2)
C56 0.022(2) 0.032(2) 0.022(2) 0.003(2) 0.0010(13) 0.006(2)
C61 0.014(2) 0.038(2) 0.019(2) 0.002(2) -0.0008(12) -0.004(2)
C62 0.024(2) 0.041(3) 0.033(2) 0.013(2) 0.0009(15) 0.001(2)
C63 0.024(2) 0.064(3) 0.048(2) 0.030(2) -0.010(2) -0.009(2)
C64 0.031(2) 0.090(4) 0.030(2) 0.032(2) -0.016(2) -0.034(2)
C65 0.038(2) 0.080(4) 0.021(2) 0.002(2) -0.002(2) -0.035(2)
C66 0.025(2) 0.044(3) 0.021(2) 0.001(2) -0.0012(13) -0.016(2)
C71 0.022(2) 0.021(2) 0.023(2) 0.0018(15) 0.0023(13) 0.002(2)
C72 0.028(2) 0.028(2) 0.026(2) -0.004(2) 0.0014(14) -0.002(2)
C73 0.021(2) 0.026(2) 0.043(2) 0.000(2) 0.0004(15) -0.007(2)
C74 0.025(2) 0.039(3) 0.038(2) 0.005(2) 0.011(2) 0.000(2)
C75 0.039(2) 0.042(3) 0.028(2) 0.002(2) 0.017(2) 0.004(2)
C76 0.025(2) 0.035(2) 0.022(2) 0.002(2) 0.0030(13) 0.001(2)
C81 0.024(2) 0.027(2) 0.0137(15) -0.0014(15) -0.0012(12) -0.002(2)
C82 0.019(2) 0.038(3) 0.040(2) -0.013(2) 0.0017(15) -0.001(2)
C83 0.036(2) 0.032(3) 0.060(2) -0.019(2) 0.003(2) -0.009(2)
C84 0.033(2) 0.029(2) 0.049(2) -0.013(2) 0.001(2) 0.002(2)
C85 0.020(2) 0.033(2) 0.041(2) -0.005(2) 0.0021(15) 0.002(2)
C86 0.023(2) 0.030(2) 0.025(2) -0.002(2) -0.0013(13) -0.004(2)
C301 0.037(2) 0.045(3) 0.024(2) -0.007(2) -0.0029(15) -0.007(2)
C302 0.035(2) 0.046(3) 0.038(2) -0.008(2) -0.004(2) -0.012(2)
C303 0.031(2) 0.058(3) 0.043(2) -0.009(2) 0.007(2) -0.014(2)
C304 0.032(2) 0.027(2) 0.028(2) -0.001(2) 0.0067(14) -0.005(2)
C401 0.035(2) 0.022(2) 0.035(2) 0.007(2) 0.0009(15) 0.003(2)
C402 0.042(2) 0.036(3) 0.044(2) 0.000(2) 0.001(2) 0.013(2)
C403 0.030(2) 0.050(3) 0.042(2) -0.006(2) 0.006(2) 0.013(2)
C404 0.026(2) 0.034(2) 0.030(2) -0.002(2) 0.0085(15) -0.003(2)

loop_
_atom_site_label
_atom_site_type_symbol
_atom_site_fract_x
_atom_site_fract_y
_atom_site_fract_z
_atom_site_U_iso_or_equiv
_atom_site_thermal_displace_type
_atom_site_occupancy
_atom_site_calc_flag
_atom_site_refinement_flags
_atom_site_disorder_group
Fe1 Fe 0.50695(3) 0.12556(3) 0.24280(2) 0.02170(15) Uani 1 d . .
Si1 Si 0.32452(6) 0.04338(6) 0.07934(3) 0.0190(2) Uani 1 d . .
Si2 Si 0.66909(6) 0.02974(7) 0.41499(3) 0.0203(2) Uani 1 d . .
O1 O 0.40721(13) 0.0513(2) 0.20695(8) 0.0213(5) Uani 1 d . .
O2 O 0.58651(13) 0.03892(15) 0.28636(8) 0.0207(5) Uani 1 d . .
O3 O 0.61616(14) 0.2216(2) 0.23505(8) 0.0271(6) Uani 1 d . .
O4 O 0.42193(14) 0.2368(2) 0.26064(8) 0.0263(5) Uani 1 d . .
C11 C 0.4695(2) -0.1013(2) 0.21724(12) 0.0196(7) Uani 1 d . .
C12 C 0.4261(2) -0.0297(2) 0.18292(12) 0.0193(7) Uani 1 d . .
C13 C 0.3974(2) -0.0449(2) 0.12174(12) 0.0160(7) Uani 1 d . .
C14 C 0.4198(2) -0.1274(2) 0.09531(12) 0.0197(7) Uani 1 d . .
H14 H 0.4028(2) -0.1365(2) 0.05399(12) 0.024 Uiso 1 calc R .
C15 C 0.4662(2) -0.1964(2) 0.12747(12) 0.0232(8) Uani 1 d . .
H15 H 0.4824(2) -0.2518(2) 0.10847(12) 0.028 Uiso 1 calc R .
C16 C 0.4885(2) -0.1831(2) 0.18794(12) 0.0228(8) Uani 1 d . .
H16 H 0.5180(2) -0.2315(2) 0.21047(12) 0.027 Uiso 1 calc R .
C21 C 0.4911(2) -0.0991(2) 0.28374(13) 0.0210(7) Uani 1 d . .
C22 C 0.5520(2) -0.0344(2) 0.31382(12) 0.0197(7) Uani 1 d . .
C23 C 0.5815(2) -0.0494(2) 0.37503(12) 0.0201(7) Uani 1 d . .
C24 C 0.5452(2) -0.1233(2) 0.40510(13) 0.0224(8) Uani 1 d . .
H24 H 0.5649(2) -0.1326(2) 0.44602(13) 0.027 Uiso 1 calc R .
C25 C 0.4809(2) -0.1840(2) 0.37715(13) 0.0270(8) Uani 1 d . .
H25 H 0.4549(2) -0.2332(2) 0.39880(13) 0.032 Uiso 1 calc R .
C26 C 0.4553(2) -0.1713(2) 0.31663(13) 0.0250(8) Uani 1 d . .
H26 H 0.4119(2) -0.2132(2) 0.29707(13) 0.030 Uiso 1 calc R .
C31 C 0.2005(2) 0.0573(2) 0.10975(12) 0.0206(7) Uani 1 d . .
C32 C 0.1898(2) 0.0804(2) 0.16971(13) 0.0290(9) Uani 1 d . .
H32 H 0.2458(2) 0.0886(2) 0.19553(13) 0.035 Uiso 1 calc R .
C33 C 0.0995(2) 0.0918(3) 0.19232(14) 0.0353(9) Uani 1 d . .
H33 H 0.0944(2) 0.1092(3) 0.23301(14) 0.042 Uiso 1 calc R .
C34 C 0.0168(2) 0.0783(2) 0.15659(14) 0.0313(9) Uani 1 d . .
H34 H -0.0451(2) 0.0849(2) 0.17256(14) 0.038 Uiso 1 calc R .
C35 C 0.0251(2) 0.0551(2) 0.09746(14) 0.0312(9) Uani 1 d . .
H35 H -0.0314(2) 0.0460(2) 0.07224(14) 0.037 Uiso 1 calc R .
C36 C 0.1153(2) 0.0450(2) 0.07452(14) 0.0283(8) Uani 1 d . .
H36 H 0.1195(2) 0.0292(2) 0.03348(14) 0.034 Uiso 1 calc R .
C41 C 0.3061(2) 0.0049(2) -0.00154(12) 0.0199(7) Uani 1 d . .
C42 C 0.3469(2) 0.0541(2) -0.04790(12) 0.0227(8) Uani 1 d . .
H42 H 0.3858(2) 0.1059(2) -0.03829(12) 0.027 Uiso 1 calc R .
C43 C 0.3316(2) 0.0286(2) -0.10734(13) 0.0271(8) Uani 1 d . .
H43 H 0.3611(2) 0.0621(2) -0.13791(13) 0.033 Uiso 1 calc R .
C44 C 0.2742(2) -0.0448(3) -0.12217(13) 0.0279(9) Uani 1 d . .
H44 H 0.2621(2) -0.0606(3) -0.16312(13) 0.034 Uiso 1 calc R .
C45 C 0.2337(2) -0.0962(2) -0.07792(13) 0.0273(8) Uani 1 d . .
H45 H 0.1949(2) -0.1479(2) -0.08819(13) 0.033 Uiso 1 calc R .
C46 C 0.2505(2) -0.0711(2) -0.01810(13) 0.0256(8) Uani 1 d . .
H46 H 0.2233(2) -0.1068(2) 0.01228(13) 0.031 Uiso 1 calc R .
C51 C 0.3878(2) 0.1561(2) 0.07668(12) 0.0202(7) Uani 1 d . .
C52 C 0.4865(2) 0.1582(2) 0.06592(12) 0.0234(8) Uani 1 d . .
H52 H 0.5219(2) 0.1028(2) 0.06534(12) 0.028 Uiso 1 calc R .
C53 C 0.5335(2) 0.2397(2) 0.05610(12) 0.0255(8) Uani 1 d . .
H53 H 0.6004(2) 0.2396(2) 0.04839(12) 0.031 Uiso 1 calc R .
C54 C 0.4836(2) 0.3212(2) 0.05746(13) 0.0271(8) Uani 1 d . .
H54 H 0.5160(2) 0.3770(2) 0.05048(13) 0.033 Uiso 1 calc R .
C55 C 0.3867(2) 0.3212(2) 0.06901(13) 0.0272(8) Uani 1 d . .
H55 H 0.3525(2) 0.3771(2) 0.07096(13) 0.033 Uiso 1 calc R .
C56 C 0.3387(2) 0.2385(2) 0.07787(12) 0.0253(8) Uani 1 d . .
H56 H 0.2716(2) 0.2389(2) 0.08479(12) 0.030 Uiso 1 calc R .
C61 C 0.7013(2) -0.0190(2) 0.49153(12) 0.0237(8) Uani 1 d . .
C62 C 0.7556(2) -0.0984(3) 0.49744(14) 0.0329(9) Uani 1 d . .
H62 H 0.7714(2) -0.1303(3) 0.46224(14) 0.039 Uiso 1 calc R .
C63 C 0.7873(2) -0.1328(3) 0.5525(2) 0.0457(11) Uani 1 d . .
H63 H 0.8248(2) -0.1870(3) 0.5550(2) 0.055 Uiso 1 calc R .
C64 C 0.7636(3) -0.0873(4) 0.6038(2) 0.0511(13) Uani 1 d . .
H64 H 0.7862(3) -0.1096(4) 0.6420(2) 0.061 Uiso 1 calc R .
C65 C 0.7079(3) -0.0103(3) 0.60025(14) 0.0461(12) Uani 1 d . .
H65 H 0.6907(3) 0.0197(3) 0.63586(14) 0.055 Uiso 1 calc R .
C66 C 0.6761(2) 0.0243(3) 0.54436(12) 0.0303(9) Uani 1 d . .
H66 H 0.6372(2) 0.0776(3) 0.54220(12) 0.036 Uiso 1 calc R .
C71 C 0.7898(2) 0.0376(2) 0.38015(12) 0.0221(8) Uani 1 d . .
C72 C 0.8725(2) 0.0581(2) 0.41671(13) 0.0274(8) Uani 1 d . .
H72 H 0.8650(2) 0.0726(2) 0.45766(13) 0.033 Uiso 1 calc R .
C73 C 0.9638(2) 0.0579(2) 0.39545(14) 0.0301(8) Uani 1 d . .
H73 H 1.0180(2) 0.0727(2) 0.42151(14) 0.036 Uiso 1 calc R .
C74 C 0.9772(2) 0.0364(3) 0.33640(14) 0.0339(9) Uani 1 d . .
H74 H 1.0403(2) 0.0354(3) 0.32157(14) 0.041 Uiso 1 calc R .
C75 C 0.8974(2) 0.0161(3) 0.29909(14) 0.0359(10) Uani 1 d . .
H75 H 0.9060(2) 0.0013(3) 0.25830(14) 0.043 Uiso 1 calc R .
C76 C 0.8052(2) 0.0171(2) 0.32018(13) 0.0271(8) Uani 1 d . .
H76 H 0.7514(2) 0.0036(2) 0.29352(13) 0.033 Uiso 1 calc R .
C81 C 0.6141(2) 0.1439(2) 0.42638(12) 0.0215(8) Uani 1 d . .
C82 C 0.6693(2) 0.2212(3) 0.43921(14) 0.0323(9) Uani 1 d . .
H82 H 0.7379(2) 0.2168(3) 0.44027(14) 0.039 Uiso 1 calc R .
C83 C 0.6270(3) 0.3048(3) 0.4505(2) 0.0425(10) Uani 1 d . .
H83 H 0.6665(3) 0.3566(3) 0.4591(2) 0.051 Uiso 1 calc R .
C84 C 0.5273(2) 0.3127(3) 0.44932(15) 0.0369(9) Uani 1 d . .
H84 H 0.4980(2) 0.3697(3) 0.45693(15) 0.044 Uiso 1 calc R .
C85 C 0.4716(2) 0.2375(3) 0.43706(14) 0.0314(9) Uani 1 d . .
H85 H 0.4031(2) 0.2424(3) 0.43638(14) 0.038 Uiso 1 calc R .
C86 C 0.5138(2) 0.1541(2) 0.42563(12) 0.0260(8) Uani 1 d . .
H86 H 0.4735(2) 0.1029(2) 0.41709(12) 0.031 Uiso 1 calc R .
C301 C 0.6643(2) 0.2485(3) 0.29217(13) 0.0355(9) Uani 1 d . .
H30A H 0.6830(2) 0.1940(3) 0.31619(13) 0.043 Uiso 1 calc R .
H30B H 0.6208(2) 0.2865(3) 0.31555(13) 0.043 Uiso 1 calc R .
C302 C 0.7522(2) 0.3016(3) 0.27680(14) 0.0401(10) Uani 1 d . .
H30C H 0.8076(2) 0.2883(3) 0.30532(14) 0.048 Uiso 1 calc R .
H30D H 0.7392(2) 0.3679(3) 0.27681(14) 0.048 Uiso 1 calc R .
C303 C 0.7715(2) 0.2679(3) 0.21428(14) 0.0436(11) Uani 1 d . .
H30E H 0.8087(2) 0.3131(3) 0.19202(14) 0.052 Uiso 1 calc R .
H30F H 0.8069(2) 0.2093(3) 0.21571(14) 0.052 Uiso 1 calc R .
C304 C 0.6717(2) 0.2566(2) 0.18686(13) 0.0287(8) Uani 1 d . .
H30G H 0.6454(2) 0.3156(2) 0.17217(13) 0.034 Uiso 1 calc R .
H30H H 0.6712(2) 0.2130(2) 0.15298(13) 0.034 Uiso 1 calc R .
C401 C 0.4235(2) 0.3262(2) 0.23265(14) 0.0308(8) Uani 1 d . .
H40A H 0.4389(2) 0.3213(2) 0.18998(14) 0.037 Uiso 1 calc R .
H40B H 0.4719(2) 0.3662(2) 0.25362(14) 0.037 Uiso 1 calc R .
C402 C 0.3226(2) 0.3626(3) 0.23851(15) 0.0407(10) Uani 1 d . .
H40C H 0.2785(2) 0.3415(3) 0.20506(15) 0.049 Uiso 1 calc R .
H40D H 0.3222(2) 0.4300(3) 0.23968(15) 0.049 Uiso 1 calc R .
C403 C 0.2948(3) 0.3227(3) 0.29757(15) 0.0405(10) Uani 1 d . .
H40E H 0.3248(3) 0.3567(3) 0.33195(15) 0.049 Uiso 1 calc R .
H40F H 0.2237(3) 0.3218(3) 0.30073(15) 0.049 Uiso 1 calc R .
C404 C 0.3350(2) 0.2283(2) 0.29417(13) 0.0300(9) Uani 1 d . .
H40G H 0.3508(2) 0.2040(2) 0.33484(13) 0.036 Uiso 1 calc R .
H40H H 0.2878(2) 0.1871(2) 0.27326(13) 0.036 Uiso 1 calc R .

loop_
_atom_type_symbol
_atom_type_description
_atom_type_scat_dispersion_real
_atom_type_scat_dispersion_imag
_atom_type_scat_source
C C 0.0033 0.0016 'International Tables Vol C Tables 4.2.6.8 and 6.1.1.4'
H H 0.0000 0.0000 'International Tables Vol C Tables 4.2.6.8 and 6.1.1.4'
O O 0.0106 0.0060 'International Tables Vol C Tables 4.2.6.8 and 6.1.1.4'
Si Si 0.0817 0.0704 'International Tables Vol C Tables 4.2.6.8 and 6.1.1.4'
Fe Fe 0.3463 0.8444 'International Tables Vol C Tables 4.2.6.8 and 6.1.1.4'

loop_
_geom_angle_atom_site_label_1
_geom_angle_atom_site_label_2
_geom_angle_atom_site_label_3
_geom_angle
_geom_angle_site_symmetry_1
_geom_angle_site_symmetry_3
_geom_angle_publ_flag
O1 Fe1 O2 102.65(9) . . ?
O1 Fe1 O4 97.23(9) . . ?
O2 Fe1 O4 138.27(8) . . ?
O1 Fe1 O3 150.17(8) . . ?
O2 Fe1 O3 95.24(8) . . ?
O4 Fe1 O3 84.46(9) . . ?
C13 Si1 C51 112.81(13) . . ?
C13 Si1 C31 111.66(13) . . ?
C51 Si1 C31 110.53(14) . . ?
C13 Si1 C41 108.54(13) . . ?
C51 Si1 C41 105.84(13) . . ?
C31 Si1 C41 107.12(13) . . ?
C81 Si2 C23 111.36(13) . . ?
C81 Si2 C71 112.24(15) . . ?
C23 Si2 C71 114.08(13) . . ?
C81 Si2 C61 107.28(14) . . ?
C23 Si2 C61 108.29(14) . . ?
C71 Si2 C61 102.95(13) . . ?
C12 O1 Fe1 121.7(2) . . ?
C22 O2 Fe1 123.9(2) . . ?
C304 O3 C301 108.5(2) . . ?
C304 O3 Fe1 135.8(2) . . ?
C301 O3 Fe1 114.2(2) . . ?
C401 O4 C404 109.2(2) . . ?
C401 O4 Fe1 127.6(2) . . ?
C404 O4 Fe1 121.8(2) . . ?
C16 C11 C12 118.0(3) . . ?
C16 C11 C21 116.6(3) . . ?
C12 C11 C21 125.3(3) . . ?
O1 C12 C11 122.0(3) . . ?
O1 C12 C13 118.4(3) . . ?
C11 C12 C13 119.6(3) . . ?
C14 C13 C12 119.2(3) . . ?
C14 C13 Si1 121.0(2) . . ?
C12 C13 Si1 119.7(2) . . ?
C15 C14 C13 121.8(3) . . ?
C14 C15 C16 118.6(3) . . ?
C15 C16 C11 122.6(3) . . ?
C26 C21 C22 118.7(3) . . ?
C26 C21 C11 116.5(3) . . ?
C22 C21 C11 124.5(3) . . ?
O2 C22 C21 122.7(3) . . ?
O2 C22 C23 118.3(3) . . ?
C21 C22 C23 119.0(3) . . ?
C24 C23 C22 119.7(3) . . ?
C24 C23 Si2 119.8(2) . . ?
C22 C23 Si2 120.5(2) . . ?
C23 C24 C25 121.8(3) . . ?
C24 C25 C26 118.5(3) . . ?
C25 C26 C21 122.2(3) . . ?
C36 C31 C32 116.3(3) . . ?
C36 C31 Si1 122.7(2) . . ?
C32 C31 Si1 121.0(2) . . ?
C33 C32 C31 121.5(3) . . ?
C34 C33 C32 120.8(3) . . ?
C35 C34 C33 119.0(3) . . ?
C34 C35 C36 120.3(3) . . ?
C35 C36 C31 122.1(3) . . ?
C46 C41 C42 117.0(3) . . ?
C46 C41 Si1 122.4(2) . . ?
C42 C41 Si1 120.6(2) . . ?
C43 C42 C41 121.3(3) . . ?
C44 C43 C42 120.2(3) . . ?
C43 C44 C45 120.5(3) . . ?
C44 C45 C46 119.1(3) . . ?
C45 C46 C41 121.9(3) . . ?
C56 C51 C52 117.8(3) . . ?
C56 C51 Si1 122.6(2) . . ?
C52 C51 Si1 119.1(3) . . ?
C53 C52 C51 121.1(3) . . ?
C54 C53 C52 120.3(3) . . ?
C55 C54 C53 119.7(3) . . ?
C54 C55 C56 119.9(3) . . ?
C51 C56 C55 121.1(3) . . ?
C62 C61 C66 117.2(3) . . ?
C62 C61 Si2 120.4(2) . . ?
C66 C61 Si2 122.3(3) . . ?
C63 C62 C61 122.5(3) . . ?
C62 C63 C64 119.0(4) . . ?
C65 C64 C63 120.5(3) . . ?
C64 C65 C66 120.2(4) . . ?
C65 C66 C61 120.5(4) . . ?
C76 C71 C72 116.3(3) . . ?
C76 C71 Si2 124.4(2) . . ?
C72 C71 Si2 119.2(2) . . ?
C73 C72 C71 122.4(3) . . ?
C72 C73 C74 120.2(3) . . ?
C73 C74 C75 119.0(3) . . ?
C74 C75 C76 121.0(3) . . ?
C75 C76 C71 121.1(3) . . ?
C82 C81 C86 116.8(3) . . ?
C82 C81 Si2 122.6(2) . . ?
C86 C81 Si2 120.6(3) . . ?
C83 C82 C81 121.8(3) . . ?
C84 C83 C82 120.0(3) . . ?
C85 C84 C83 119.2(4) . . ?
C84 C85 C86 120.8(3) . . ?
C85 C86 C81 121.4(3) . . ?
O3 C301 C302 106.2(2) . . ?
C301 C302 C303 102.9(3) . . ?
C304 C303 C302 102.2(3) . . ?
O3 C304 C303 104.5(2) . . ?
O4 C401 C402 104.4(3) . . ?
C401 C402 C403 102.5(3) . . ?
C404 C403 C402 101.7(3) . . ?
O4 C404 C403 105.5(3) . . ?

loop_
_geom_bond_atom_site_label_1
_geom_bond_atom_site_label_2
_geom_bond_distance
_geom_bond_site_symmetry_2
_geom_bond_publ_flag
Fe1 O1 1.903(2) . ?
Fe1 O2 1.915(2) . ?
Fe1 O4 2.064(2) . ?
Fe1 O3 2.081(2) . ?
Si1 C13 1.870(3) . ?
Si1 C51 1.875(3) . ?
Si1 C31 1.889(3) . ?
Si1 C41 1.897(3) . ?
Si2 C81 1.864(3) . ?
Si2 C23 1.873(3) . ?
Si2 C71 1.882(3) . ?
Si2 C61 1.886(3) . ?
O1 C12 1.337(4) . ?
O2 C22 1.338(4) . ?
O3 C304 1.448(3) . ?
O3 C301 1.463(3) . ?
O4 C401 1.455(4) . ?
O4 C404 1.455(3) . ?
C11 C16 1.399(4) . ?
C11 C12 1.416(4) . ?
C11 C21 1.500(4) . ?
C12 C13 1.421(4) . ?
C13 C14 1.389(4) . ?
C14 C15 1.381(4) . ?
C15 C16 1.384(4) . ?
C21 C26 1.395(4) . ?
C21 C22 1.417(4) . ?
C22 C23 1.423(4) . ?
C23 C24 1.383(4) . ?
C24 C25 1.386(4) . ?
C25 C26 1.392(4) . ?
C31 C36 1.396(4) . ?
C31 C32 1.397(4) . ?
C32 C33 1.382(4) . ?
C33 C34 1.375(4) . ?
C34 C35 1.374(4) . ?
C35 C36 1.382(4) . ?
C41 C46 1.394(4) . ?
C41 C42 1.405(4) . ?
C42 C43 1.385(4) . ?
C43 C44 1.370(5) . ?
C44 C45 1.384(4) . ?
C45 C46 1.394(4) . ?
C51 C56 1.389(4) . ?
C51 C52 1.400(4) . ?
C52 C53 1.385(4) . ?
C53 C54 1.382(4) . ?
C54 C55 1.379(4) . ?
C55 C56 1.403(5) . ?
C61 C62 1.390(5) . ?
C61 C66 1.400(4) . ?
C62 C63 1.380(4) . ?
C63 C64 1.381(6) . ?
C64 C65 1.369(6) . ?
C65 C66 1.397(4) . ?
C71 C76 1.400(4) . ?
C71 C72 1.405(4) . ?
C72 C73 1.373(4) . ?
C73 C74 1.378(4) . ?
C74 C75 1.381(4) . ?
C75 C76 1.383(4) . ?
C81 C82 1.391(4) . ?
C81 C86 1.396(4) . ?
C82 C83 1.389(5) . ?
C83 C84 1.384(5) . ?
C84 C85 1.367(5) . ?
C85 C86 1.385(5) . ?
C301 C302 1.500(4) . ?
C302 C303 1.518(4) . ?
C303 C304 1.491(4) . ?
C401 C402 1.507(4) . ?
C402 C403 1.511(5) . ?
C403 C404 1.496(5) . ?

loop_
_geom_torsion_atom_site_label_1
_geom_torsion_atom_site_label_2
_geom_torsion_atom_site_label_3
_geom_torsion_atom_site_label_4
_geom_torsion
_geom_torsion_site_symmetry_1
_geom_torsion_site_symmetry_2
_geom_torsion_site_symmetry_3
_geom_torsion_site_symmetry_4
_geom_torsion_publ_flag
O2 Fe1 O1 C12 -41.5(2) . . . . ?
O4 Fe1 O1 C12 175.5(2) . . . . ?
O3 Fe1 O1 C12 84.0(3) . . . . ?
O1 Fe1 O2 C22 -35.7(2) . . . . ?
O4 Fe1 O2 C22 80.8(2) . . . . ?
O3 Fe1 O2 C22 168.3(2) . . . . ?
O1 Fe1 O3 C304 -17.3(4) . . . . ?
O2 Fe1 O3 C304 109.7(3) . . . . ?
O4 Fe1 O3 C304 -112.2(3) . . . . ?
O1 Fe1 O3 C301 178.3(2) . . . . ?
O2 Fe1 O3 C301 -54.6(2) . . . . ?
O4 Fe1 O3 C301 83.5(2) . . . . ?
O1 Fe1 O4 C401 -111.3(2) . . . . ?
O2 Fe1 O4 C401 130.4(2) . . . . ?
O3 Fe1 O4 C401 38.7(2) . . . . ?
O1 Fe1 O4 C404 53.6(2) . . . . ?
O2 Fe1 O4 C404 -64.7(2) . . . . ?
O3 Fe1 O4 C404 -156.4(2) . . . . ?
Fe1 O1 C12 C11 60.1(3) . . . . ?
Fe1 O1 C12 C13 -122.9(2) . . . . ?
C16 C11 C12 O1 -178.6(3) . . . . ?
C21 C11 C12 O1 5.6(5) . . . . ?
C16 C11 C12 C13 4.5(4) . . . . ?
C21 C11 C12 C13 -171.3(3) . . . . ?
O1 C12 C13 C14 177.5(2) . . . . ?
C11 C12 C13 C14 -5.5(4) . . . . ?
O1 C12 C13 Si1 -5.7(4) . . . . ?
C11 C12 C13 Si1 171.3(2) . . . . ?
C51 Si1 C13 C14 -123.9(2) . . . . ?
C31 Si1 C13 C14 110.9(2) . . . . ?
C41 Si1 C13 C14 -7.0(3) . . . . ?
C51 Si1 C13 C12 59.3(3) . . . . ?
C31 Si1 C13 C12 -65.9(3) . . . . ?
C41 Si1 C13 C12 176.3(2) . . . . ?
C12 C13 C14 C15 2.5(4) . . . . ?
Si1 C13 C14 C15 -174.3(2) . . . . ?
C13 C14 C15 C16 1.5(4) . . . . ?
C14 C15 C16 C11 -2.6(4) . . . . ?
C12 C11 C16 C15 -0.4(4) . . . . ?
C21 C11 C16 C15 175.7(3) . . . . ?
C16 C11 C21 C26 -48.9(4) . . . . ?
C12 C11 C21 C26 126.9(3) . . . . ?
C16 C11 C21 C22 124.9(3) . . . . ?
C12 C11 C21 C22 -59.2(4) . . . . ?
Fe1 O2 C22 C21 54.2(4) . . . . ?
Fe1 O2 C22 C23 -128.6(2) . . . . ?
C26 C21 C22 O2 -177.3(3) . . . . ?
C11 C21 C22 O2 9.0(5) . . . . ?
C26 C21 C22 C23 5.6(4) . . . . ?
C11 C21 C22 C23 -168.2(3) . . . . ?
O2 C22 C23 C24 178.4(3) . . . . ?
C21 C22 C23 C24 -4.3(4) . . . . ?
O2 C22 C23 Si2 -1.8(4) . . . . ?
C21 C22 C23 Si2 175.5(2) . . . . ?
C81 Si2 C23 C24 -111.5(3) . . . . ?
C71 Si2 C23 C24 120.2(2) . . . . ?
C61 Si2 C23 C24 6.2(3) . . . . ?
C81 Si2 C23 C22 68.6(3) . . . . ?
C71 Si2 C23 C22 -59.7(3) . . . . ?
C61 Si2 C23 C22 -173.6(2) . . . . ?
C22 C23 C24 C25 0.4(5) . . . . ?
Si2 C23 C24 C25 -179.4(2) . . . . ?
C23 C24 C25 C26 2.2(5) . . . . ?
C24 C25 C26 C21 -0.9(5) . . . . ?
C22 C21 C26 C25 -3.0(5) . . . . ?
C11 C21 C26 C25 171.2(3) . . . . ?
C13 Si1 C31 C36 -122.0(3) . . . . ?
C51 Si1 C31 C36 111.5(3) . . . . ?
C41 Si1 C31 C36 -3.3(3) . . . . ?
C13 Si1 C31 C32 57.8(3) . . . . ?
C51 Si1 C31 C32 -68.7(3) . . . . ?
C41 Si1 C31 C32 176.5(3) . . . . ?
C36 C31 C32 C33 -0.9(5) . . . . ?
Si1 C31 C32 C33 179.2(3) . . . . ?
C31 C32 C33 C34 1.7(6) . . . . ?
C32 C33 C34 C35 -1.4(6) . . . . ?
C33 C34 C35 C36 0.4(6) . . . . ?
C34 C35 C36 C31 0.3(6) . . . . ?
C32 C31 C36 C35 0.0(5) . . . . ?
Si1 C31 C36 C35 179.8(3) . . . . ?
C13 Si1 C41 C46 66.8(3) . . . . ?
C51 Si1 C41 C46 -171.9(2) . . . . ?
C31 Si1 C41 C46 -53.9(3) . . . . ?
C13 Si1 C41 C42 -114.7(2) . . . . ?
C51 Si1 C41 C42 6.6(3) . . . . ?
C31 Si1 C41 C42 124.6(2) . . . . ?
C46 C41 C42 C43 0.7(4) . . . . ?
Si1 C41 C42 C43 -177.9(2) . . . . ?
C41 C42 C43 C44 1.3(5) . . . . ?
C42 C43 C44 C45 -2.3(5) . . . . ?
C43 C44 C45 C46 1.3(5) . . . . ?
C44 C45 C46 C41 0.7(5) . . . . ?
C42 C41 C46 C45 -1.7(4) . . . . ?
Si1 C41 C46 C45 176.9(2) . . . . ?
C13 Si1 C51 C56 -145.2(2) . . . . ?
C31 Si1 C51 C56 -19.4(3) . . . . ?
C41 Si1 C51 C56 96.3(2) . . . . ?
C13 Si1 C51 C52 42.7(3) . . . . ?
C31 Si1 C51 C52 168.5(2) . . . . ?
C41 Si1 C51 C52 -75.9(2) . . . . ?
C56 C51 C52 C53 -0.7(4) . . . . ?
Si1 C51 C52 C53 171.8(2) . . . . ?
C51 C52 C53 C54 0.8(4) . . . . ?
C52 C53 C54 C55 0.4(4) . . . . ?
C53 C54 C55 C56 -1.5(4) . . . . ?
C52 C51 C56 C55 -0.5(4) . . . . ?
Si1 C51 C56 C55 -172.7(2) . . . . ?
C54 C55 C56 C51 1.6(4) . . . . ?
C81 Si2 C61 C62 -171.3(3) . . . . ?
C23 Si2 C61 C62 68.4(3) . . . . ?
C71 Si2 C61 C62 -52.7(3) . . . . ?
C81 Si2 C61 C66 5.8(3) . . . . ?
C23 Si2 C61 C66 -114.5(3) . . . . ?
C71 Si2 C61 C66 124.4(3) . . . . ?
C66 C61 C62 C63 -2.4(5) . . . . ?
Si2 C61 C62 C63 174.9(3) . . . . ?
C61 C62 C63 C64 0.6(5) . . . . ?
C62 C63 C64 C65 1.4(5) . . . . ?
C63 C64 C65 C66 -1.5(5) . . . . ?
C64 C65 C66 C61 -0.3(5) . . . . ?
C62 C61 C66 C65 2.2(5) . . . . ?
Si2 C61 C66 C65 -175.0(2) . . . . ?
C81 Si2 C71 C76 -104.7(3) . . . . ?
C23 Si2 C71 C76 23.1(3) . . . . ?
C61 Si2 C71 C76 140.2(3) . . . . ?
C81 Si2 C71 C72 80.8(3) . . . . ?
C23 Si2 C71 C72 -151.4(3) . . . . ?
C61 Si2 C71 C72 -34.3(3) . . . . ?
C76 C71 C72 C73 -0.2(5) . . . . ?
Si2 C71 C72 C73 174.7(3) . . . . ?
C71 C72 C73 C74 -0.6(6) . . . . ?
C72 C73 C74 C75 0.7(5) . . . . ?
C73 C74 C75 C76 -0.1(6) . . . . ?
C74 C75 C76 C71 -0.7(6) . . . . ?
C72 C71 C76 C75 0.8(5) . . . . ?
Si2 C71 C76 C75 -173.8(3) . . . . ?
C23 Si2 C81 C82 -161.6(2) . . . . ?
C71 Si2 C81 C82 -32.3(3) . . . . ?
C61 Si2 C81 C82 80.1(3) . . . . ?
C23 Si2 C81 C86 22.0(3) . . . . ?
C71 Si2 C81 C86 151.3(2) . . . . ?
C61 Si2 C81 C86 -96.3(2) . . . . ?
C86 C81 C82 C83 -0.2(5) . . . . ?
Si2 C81 C82 C83 -176.7(3) . . . . ?
C81 C82 C83 C84 0.1(5) . . . . ?
C82 C83 C84 C85 0.1(5) . . . . ?
C83 C84 C85 C86 -0.3(5) . . . . ?
C84 C85 C86 C81 0.2(5) . . . . ?
C82 C81 C86 C85 0.1(4) . . . . ?
Si2 C81 C86 C85 176.6(2) . . . . ?
C304 O3 C301 C302 -0.1(4) . . . . ?
Fe1 O3 C301 C302 168.5(2) . . . . ?
O3 C301 C302 C303 -23.4(4) . . . . ?
C301 C302 C303 C304 37.4(4) . . . . ?
C301 O3 C304 C303 24.1(4) . . . . ?
Fe1 O3 C304 C303 -140.9(3) . . . . ?
C302 C303 C304 O3 -38.0(4) . . . . ?
C404 O4 C401 C402 -13.2(3) . . . . ?
Fe1 O4 C401 C402 153.3(2) . . . . ?
O4 C401 C402 C403 33.5(3) . . . . ?
C401 C402 C403 C404 -40.7(4) . . . . ?
C401 O4 C404 C403 -12.7(3) . . . . ?
Fe1 O4 C404 C403 179.9(2) . . . . ?
C402 C403 C404 O4 33.1(3) . . . . ?
